data_4512461
loop_
_publ_author_name
'Liu, Ding'
'Lu, Ying'
'Tan, Hua-Qiao'
'Wang, Ting-Ting'
'Wang, En-Bo'

_publ_section_title
;
 Series of Organic--Inorganic Hybrid Rare Earth Derivatives Based on
 [MnV13O38]7--Polyoxoanion: Syntheses, Structures, and Magnetic and
 Electrochemical Properties
;
_journal_issue 1
_journal_name_full 'Crystal Growth &amp; Design'
_journal_page_first 103
_journal_paper_doi 10.1021/cg500955d
_journal_volume 15
_journal_year 2015
_chemical_formula_sum 'C18 H61 La2 Mn N6 O53 V13'
_chemical_formula_weight 2204.71
_chemical_name_systematic
; 
 ? 
;
_space_group_IT_number 61
_symmetry_cell_setting orthorhombic
_symmetry_space_group_name_Hall '-P 2ac 2ab'
_symmetry_space_group_name_H-M 'P b c a'
_atom_sites_solution_hydrogens none
_atom_sites_solution_primary direct
_atom_sites_solution_secondary difmap
_audit_creation_method SHELXL-97
_cell_angle_alpha 90.00
_cell_angle_beta 90.00
_cell_angle_gamma 90.00
_cell_formula_units_Z 8
_cell_length_a 23.711
_cell_length_b 24.389
_cell_length_c 25.303
_cell_measurement_reflns_used 12873
_cell_measurement_temperature 296(2)
_cell_measurement_theta_max 25.00
_cell_measurement_theta_min 1.44
_cell_volume 14632.411
_computing_structure_refinement 'SHELXL-97 (Sheldrick, 1997)'
_computing_structure_solution 'SHELXS-97 (Sheldrick, 1990)'
_diffrn_ambient_temperature 296(2)
_diffrn_detector_area_resol_mean 0.01
_diffrn_measured_fraction_theta_full 0.999
_diffrn_measured_fraction_theta_max 0.999
_diffrn_measurement_device_type 'Rigaku R-AXIS RAPID IP'
_diffrn_measurement_method Oscillation
_diffrn_radiation_monochromator graphite
_diffrn_radiation_source 'fine-focus sealed tube'
_diffrn_radiation_type MoK\a
_diffrn_radiation_wavelength 0.71073
_diffrn_reflns_av_R_equivalents 0.0647
_diffrn_reflns_av_sigmaI/netI 0.0498
_diffrn_reflns_limit_h_max 28
_diffrn_reflns_limit_h_min -27
_diffrn_reflns_limit_k_max 29
_diffrn_reflns_limit_k_min -28
_diffrn_reflns_limit_l_max 30
_diffrn_reflns_limit_l_min -24
_diffrn_reflns_number 71329
_diffrn_reflns_theta_full 25.00
_diffrn_reflns_theta_max 25.00
_diffrn_reflns_theta_min 1.44
_diffrn_standards_decay_% none
_diffrn_standards_interval_count 0
_diffrn_standards_interval_time 0
_diffrn_standards_number 0
_exptl_absorpt_coefficient_mu 2.980
_exptl_absorpt_correction_T_max 0.504
_exptl_absorpt_correction_T_min 0.425
_exptl_absorpt_correction_type multi-scan
_exptl_absorpt_process_details 'ABSCOR by T.Higashi    8 March, 1995'
_exptl_crystal_colour brown
_exptl_crystal_density_diffrn 2.002
_exptl_crystal_density_method 'not measured'
_exptl_crystal_description block
_exptl_crystal_F_000 8584
_exptl_crystal_size_max 0.29
_exptl_crystal_size_mid 0.25
_exptl_crystal_size_min 0.23
_refine_diff_density_max 2.817
_refine_diff_density_min -1.125
_refine_diff_density_rms 0.224
_refine_ls_extinction_method none
_refine_ls_goodness_of_fit_ref 0.994
_refine_ls_hydrogen_treatment none
_refine_ls_matrix_type full
_refine_ls_number_parameters 815
_refine_ls_number_reflns 12873
_refine_ls_number_restraints 43
_refine_ls_restrained_S_all 0.996
_refine_ls_R_factor_all 0.0831
_refine_ls_R_factor_gt 0.0567
_refine_ls_shift/su_max 0.001
_refine_ls_shift/su_mean 0.000
_refine_ls_structure_factor_coef Fsqd
_refine_ls_weighting_details 'calc w=1/[\s^2^(Fo^2^)+(0.0500P)^2^+440.0000P] where P=(Fo^2^+2Fc^2^)/3'
_refine_ls_weighting_scheme calc
_refine_ls_wR_factor_gt 0.1584
_refine_ls_wR_factor_ref 0.1772
_reflns_number_gt 9363
_reflns_number_total 12873
_reflns_threshold_expression >2sigma(I)
_cod_data_source_file cg500955d_si_002.cif
_cod_data_source_block 1
_cod_depositor_comments 'Adding full bibliography for 4512461--4512466.cif.'
_cod_original_cell_volume 14632.5
_cod_original_sg_symbol_H-M Pbca
_cod_database_code 4512461

loop_
_symmetry_equiv_pos_as_xyz
'x, y, z'
'-x+1/2, -y, z+1/2'
'-x, y+1/2, -z+1/2'
'x+1/2, -y+1/2, -z'
'-x, -y, -z'
'x-1/2, y, -z-1/2'
'x, -y-1/2, z-1/2'
'-x-1/2, y-1/2, z'

loop_
_atom_site_label
_atom_site_type_symbol
_atom_site_fract_x
_atom_site_fract_y
_atom_site_fract_z
_atom_site_U_iso_or_equiv
_atom_site_adp_type
_atom_site_occupancy
_atom_site_symmetry_multiplicity
_atom_site_calc_flag
_atom_site_refinement_flags
_atom_site_disorder_assembly
_atom_site_disorder_group
La1 La 0.59789(3) 0.09168(3) 0.63934(3) 0.02955(17) Uani 1 1 d . . .
La2 La 0.72922(3) -0.14720(2) 0.57275(3) 0.02684(16) Uani 1 1 d . . .
Mn1 Mn 0.80423(6) 0.13317(6) 0.55382(6) 0.0190(3) Uani 1 1 d . . .
V4 V 0.75932(7) 0.11231(7) 0.66597(7) 0.0215(4) Uani 1 1 d . . .
V5 V 0.70505(7) 0.20665(7) 0.59806(7) 0.0212(4) Uani 1 1 d . . .
V6 V 0.73374(7) 0.02219(6) 0.58030(7) 0.0216(4) Uani 1 1 d . . .
V7 V 0.68415(7) 0.11642(7) 0.51043(7) 0.0231(4) Uani 1 1 d . . .
V8 V 0.73811(9) 0.13202(8) 0.39900(7) 0.0325(4) Uani 1 1 d . . .
V9 V 0.85856(7) 0.03784(7) 0.61309(7) 0.0257(4) Uani 1 1 d . . .
V10 V 0.88432(8) 0.12345(7) 0.70177(7) 0.0293(4) Uani 1 1 d . . .
V11 V 0.87860(8) 0.24320(7) 0.52553(7) 0.0260(4) Uani 1 1 d . . .
V12 V 0.85901(8) 0.14853(8) 0.44477(7) 0.0293(4) Uani 1 1 d . . .
V13 V 0.82977(7) 0.21966(7) 0.63882(7) 0.0221(4) Uani 1 1 d . . .
V14 V 0.75473(8) 0.22419(7) 0.48342(7) 0.0240(4) Uani 1 1 d . . .
V15 V 0.79106(8) 0.04247(7) 0.47129(7) 0.0272(4) Uani 1 1 d . . .
V16 V 0.92729(7) 0.14322(7) 0.58620(8) 0.0280(4) Uani 1 1 d . . .
O18 O 0.8134(3) 0.0553(3) 0.5476(3) 0.0231(15) Uani 1 1 d . . .
O17 O 0.7163(3) 0.0440(3) 0.5094(3) 0.0246(15) Uani 1 1 d . . .
O16 O 0.8967(3) 0.2186(3) 0.5966(3) 0.0253(15) Uani 1 1 d . . .
O15 O 0.8570(3) 0.0737(3) 0.4499(3) 0.0279(16) Uani 1 1 d . . .
O14 O 0.7796(3) 0.0404(3) 0.6404(3) 0.0237(15) Uani 1 1 d . . .
O13 O 0.8170(3) 0.2849(3) 0.6424(3) 0.0297(17) Uani 1 1 d . . .
O12 O 0.7555(3) 0.1904(3) 0.6566(3) 0.0229(15) Uani 1 1 d . . .
O11 O 0.8761(3) 0.1517(3) 0.5235(3) 0.0234(15) Uani 1 1 d . . .
O10 O 0.8039(3) -0.0215(3) 0.4662(3) 0.0349(18) Uani 1 1 d . . .
O9 O 0.7548(3) 0.0604(3) 0.4102(3) 0.0329(18) Uani 1 1 d . . .
O8 O 0.8617(3) 0.2010(3) 0.6971(3) 0.0285(16) Uani 1 1 d . . .
O7 O 0.7912(3) 0.2088(3) 0.5617(3) 0.0221(15) Uani 1 1 d . . .
O6 O 0.7488(3) -0.0424(3) 0.5726(3) 0.0255(15) Uani 1 1 d . . .
O5 O 0.6449(3) 0.1844(3) 0.6230(3) 0.0264(16) Uani 1 1 d . . .
O4 O 0.8372(3) 0.1301(3) 0.6206(3) 0.0210(14) Uani 1 1 d . . .
O3 O 0.8037(3) 0.1133(3) 0.7194(3) 0.0292(16) Uani 1 1 d . . .
O2 O 0.9201(3) 0.0690(3) 0.5818(3) 0.0270(16) Uani 1 1 d . . .
O1 O 0.7434(3) 0.2888(3) 0.4939(3) 0.0332(18) Uani 1 1 d . . .
O35 O 0.6962(3) 0.1007(3) 0.6882(3) 0.0292(16) Uani 1 1 d . . .
O34 O 0.7721(3) 0.1345(3) 0.4868(3) 0.0246(15) Uani 1 1 d . . .
O33 O 0.9197(4) 0.1598(3) 0.4206(3) 0.042(2) Uani 1 1 d . . .
O32 O 0.7327(3) 0.1190(3) 0.5841(2) 0.0191(14) Uani 1 1 d . . .
O31 O 0.8551(3) 0.3059(3) 0.5394(3) 0.0307(17) Uani 1 1 d . . .
O30 O 0.6698(3) 0.0225(3) 0.6069(3) 0.0262(16) Uani 1 1 d . . .
O29 O 0.7034(3) 0.2742(3) 0.6002(3) 0.0293(17) Uani 1 1 d . . .
O28 O 0.6242(3) 0.1059(3) 0.5399(3) 0.0317(17) Uani 1 1 d . . .
O27 O 0.9425(3) 0.1398(3) 0.6575(3) 0.0321(17) Uani 1 1 d . . .
O26 O 0.9401(3) 0.2517(3) 0.4995(3) 0.041(2) Uani 1 1 d . . .
O25 O 0.9875(3) 0.1549(3) 0.5611(3) 0.0388(19) Uani 1 1 d . . .
O24 O 0.8848(3) 0.0516(3) 0.6796(3) 0.0318(17) Uani 1 1 d . . .
O23 O 0.6906(3) 0.1946(3) 0.5238(3) 0.0233(15) Uani 1 1 d . . .
O22 O 0.7275(3) 0.2095(3) 0.4230(3) 0.0336(18) Uani 1 1 d . . .
O21 O 0.8127(3) 0.1499(3) 0.3879(3) 0.0360(18) Uani 1 1 d . . .
O20 O 0.8328(3) 0.2232(3) 0.4649(3) 0.0254(16) Uani 1 1 d . . .
O19 O 0.9132(4) 0.1211(3) 0.7586(3) 0.044(2) Uani 1 1 d . . .
O9W O 0.5451(4) 0.0212(3) 0.5877(4) 0.047(2) Uani 1 1 d . . .
O8W O 0.6485(3) -0.0934(3) 0.6147(3) 0.041(2) Uani 1 1 d . . .
O7W O 0.6977(4) -0.1016(3) 0.4881(3) 0.047(2) Uani 1 1 d . . .
O40 O 0.6704(3) 0.1212(3) 0.4446(3) 0.0295(16) Uani 1 1 d . . .
O6W O 0.5854(4) 0.1494(4) 0.7226(4) 0.052(2) Uani 1 1 d . . .
O39 O 0.8694(3) -0.0259(3) 0.6053(3) 0.0354(19) Uani 1 1 d . . .
O5W O 0.5220(4) 0.1574(4) 0.6082(4) 0.061(3) Uani 1 1 d . . .
O38 O 0.7104(4) 0.1332(3) 0.3420(3) 0.046(2) Uani 1 1 d . . .
O4W O 0.5024(4) 0.0698(4) 0.6838(5) 0.069(3) Uani 1 1 d . . .
O3W O 0.7724(4) -0.1198(4) 0.6575(4) 0.051(2) Uani 1 1 d U . .
O2W O 0.8283(4) -0.1207(3) 0.5407(4) 0.058(3) Uani 1 1 d . . .
O1W O 0.6070(4) 0.0151(4) 0.7050(4) 0.060(3) Uani 1 1 d . . .
N1 N 0.5219(4) -0.0559(4) 0.5423(4) 0.044(3) Uani 1 1 d . . .
N4 N 0.6978(5) -0.0719(4) 0.4034(4) 0.051(3) Uani 1 1 d . . .
C3 C 0.5570(5) -0.0168(5) 0.5571(5) 0.041(3) Uani 1 1 d . . .
H3A H 0.5934 -0.0179 0.5435 0.050 Uiso 1 1 calc R . .
N3 N 0.4501(5) 0.2080(5) 0.6410(5) 0.055(3) Uani 1 1 d . . .
N2 N 0.6202(6) -0.0367(8) 0.7776(6) 0.090(5) Uani 1 1 d . . .
C6 C 0.7177(6) -0.1014(6) 0.4442(6) 0.053(4) Uani 1 1 d . . .
H6A H 0.7492 -0.1233 0.4382 0.063 Uiso 1 1 calc R . .
C2 C 0.5418(7) -0.1011(7) 0.5092(7) 0.071(5) Uani 1 1 d . . .
H2A H 0.5801 -0.0943 0.4987 0.106 Uiso 1 1 calc R . .
H2B H 0.5184 -0.1039 0.4783 0.106 Uiso 1 1 calc R . .
H2C H 0.5400 -0.1348 0.5288 0.106 Uiso 1 1 calc R . .
C1 C 0.4652(6) -0.0571(6) 0.5625(7) 0.065(4) Uani 1 1 d . . .
H1A H 0.4585 -0.0248 0.5834 0.098 Uiso 1 1 calc R . .
H1B H 0.4602 -0.0891 0.5840 0.098 Uiso 1 1 calc R . .
H1C H 0.4391 -0.0580 0.5336 0.098 Uiso 1 1 calc R . .
C5 C 0.5031(7) 0.1942(7) 0.6351(7) 0.064(4) Uani 1 1 d . . .
H5A H 0.5293 0.2151 0.6537 0.077 Uiso 1 1 calc R . .
C4 C 0.6176(8) 0.0120(9) 0.7450(9) 0.087(6) Uani 1 1 d DU . .
H4 H 0.6265 0.0448 0.7618 0.104 Uiso 1 1 calc RD . .
C7 C 0.6516(7) -0.0336(7) 0.4097(7) 0.072(5) Uani 1 1 d . . .
H7A H 0.6351 -0.0382 0.4440 0.109 Uiso 1 1 calc R . .
H7B H 0.6236 -0.0405 0.3831 0.109 Uiso 1 1 calc R . .
H7C H 0.6655 0.0032 0.4061 0.109 Uiso 1 1 calc R . .
N5 N 0.8005(5) -0.0655(4) 0.7244(4) 0.042(2) Uani 1 1 d U . .
C10 C 0.7274(10) -0.0701(8) 0.3528(7) 0.096(7) Uani 1 1 d . . .
H10A H 0.7571 -0.0968 0.3527 0.144 Uiso 1 1 calc R . .
H10B H 0.7430 -0.0342 0.3476 0.144 Uiso 1 1 calc R . .
H10C H 0.7013 -0.0781 0.3248 0.144 Uiso 1 1 calc R . .
C9 C 0.4054(7) 0.1763(8) 0.6150(7) 0.078(5) Uani 1 1 d . . .
H9A H 0.4220 0.1484 0.5932 0.118 Uiso 1 1 calc R . .
H9B H 0.3830 0.2003 0.5934 0.118 Uiso 1 1 calc R . .
H9C H 0.3818 0.1595 0.6412 0.118 Uiso 1 1 calc R . .
C8 C 0.4338(9) 0.2532(8) 0.6758(8) 0.092(6) Uani 1 1 d . . .
H8A H 0.4670 0.2703 0.6899 0.139 Uiso 1 1 calc R . .
H8B H 0.4111 0.2394 0.7042 0.139 Uiso 1 1 calc R . .
H8C H 0.4125 0.2797 0.6560 0.139 Uiso 1 1 calc R . .
C12 C 0.6335(10) -0.0259(11) 0.8319(9) 0.118(8) Uani 1 1 d . . .
H12A H 0.6344 -0.0599 0.8511 0.178 Uiso 1 1 calc R . .
H12B H 0.6052 -0.0024 0.8468 0.178 Uiso 1 1 calc R . .
H12C H 0.6697 -0.0084 0.8341 0.178 Uiso 1 1 calc R . .
C15 C 0.7683(13) -0.0265(13) 0.7545(12) 0.169(12) Uani 1 1 d U . .
H15A H 0.7307 -0.0245 0.7407 0.253 Uiso 1 1 calc R . .
H15B H 0.7858 0.0089 0.7523 0.253 Uiso 1 1 calc R . .
H15C H 0.7669 -0.0379 0.7908 0.253 Uiso 1 1 calc R . .
C14 C 0.6108(13) -0.0900(13) 0.7636(13) 0.160(12) Uani 1 1 d U . .
H14A H 0.6158 -0.1132 0.7939 0.240 Uiso 1 1 calc R . .
H14B H 0.6370 -0.1005 0.7365 0.240 Uiso 1 1 calc R . .
H14C H 0.5730 -0.0938 0.7505 0.240 Uiso 1 1 calc R . .
O41 O 0.5460(5) -0.1243(4) 0.6491(5) 0.070(3) Uani 1 1 d . . .
N6 N 0.4916(5) -0.1941(5) 0.6777(6) 0.064(4) Uani 1 1 d . . .
C18 C 0.5370(6) -0.1734(6) 0.6567(6) 0.054(4) Uani 1 1 d . . .
H18A H 0.5651 -0.1978 0.6466 0.065 Uiso 1 1 calc R . .
C17 C 0.4843(8) -0.2529(7) 0.6865(9) 0.097(7) Uani 1 1 d . . .
H17A H 0.5177 -0.2720 0.6756 0.145 Uiso 1 1 calc R . .
H17B H 0.4526 -0.2658 0.6665 0.145 Uiso 1 1 calc R . .
H17C H 0.4777 -0.2595 0.7234 0.145 Uiso 1 1 calc R . .
C16 C 0.4452(10) -0.1610(10) 0.6933(10) 0.118(8) Uani 1 1 d U . .
H16A H 0.4534 -0.1232 0.6858 0.177 Uiso 1 1 calc R . .
H16B H 0.4387 -0.1654 0.7305 0.177 Uiso 1 1 calc R . .
H16C H 0.4121 -0.1719 0.6741 0.177 Uiso 1 1 calc R . .
C11 C 0.7633(7) -0.0811(7) 0.6866(7) 0.070(3) Uiso 1 1 d U . .
H11A H 0.7299 -0.0616 0.6829 0.084 Uiso 1 1 calc R . .
C13 C 0.8566(15) -0.0777(14) 0.7332(14) 0.193(15) Uiso 1 1 d . . .
H13A H 0.8689 -0.1048 0.7082 0.289 Uiso 1 1 calc R . .
H13B H 0.8610 -0.0918 0.7684 0.289 Uiso 1 1 calc R . .
H13C H 0.8788 -0.0451 0.7293 0.289 Uiso 1 1 calc R . .
OW1 O 0.5477(5) 0.1019(5) 0.8162(5) 0.090(4) Uiso 1 1 d . . .
OW3 O 0.9861(7) -0.0085(7) 0.6977(6) 0.113(5) Uiso 1 1 d . . .
OW4 O 0.9049(7) -0.1920(7) 0.6562(6) 0.115(5) Uiso 1 1 d . . .
OW5 O 0.4754(8) -0.0319(8) 0.6982(7) 0.051(5) Uiso 0.50 1 d P . .
OW6 O 0.9898(9) -0.1152(9) 0.6514(9) 0.069(6) Uiso 0.50 1 d P . .
OW2 O 0.8607(7) -0.2510(7) 0.7355(7) 0.028(4) Uiso 0.40 1 d P A 1
OW2B O 0.8106(10) -0.2406(10) 0.7440(10) 0.030(6) Uiso 0.30 1 d P B 2
OW2C O 0.7768(9) -0.2553(9) 0.7777(9) 0.023(5) Uiso 0.30 1 d P C 3

loop_
_atom_site_aniso_label
_atom_site_aniso_U_11
_atom_site_aniso_U_22
_atom_site_aniso_U_33
_atom_site_aniso_U_23
_atom_site_aniso_U_13
_atom_site_aniso_U_12
La1 0.0268(3) 0.0223(3) 0.0396(4) -0.0046(3) 0.0092(3) -0.0008(3)
La2 0.0342(3) 0.0137(3) 0.0327(3) -0.0002(2) 0.0016(3) -0.0004(2)
Mn1 0.0236(8) 0.0122(7) 0.0211(7) -0.0012(6) 0.0016(6) -0.0001(6)
V4 0.0275(9) 0.0155(8) 0.0214(9) 0.0001(7) 0.0030(7) 0.0008(7)
V5 0.0234(9) 0.0145(8) 0.0259(9) -0.0023(7) 0.0006(7) 0.0016(7)
V6 0.0261(9) 0.0112(8) 0.0273(9) -0.0009(7) 0.0046(7) -0.0008(7)
V7 0.0244(9) 0.0167(8) 0.0282(9) -0.0035(7) -0.0008(7) -0.0009(7)
V8 0.0461(12) 0.0282(10) 0.0234(10) -0.0039(8) -0.0022(9) -0.0009(9)
V9 0.0271(9) 0.0167(9) 0.0333(10) -0.0003(7) -0.0004(8) 0.0047(7)
V10 0.0337(10) 0.0235(9) 0.0308(10) -0.0001(8) -0.0074(8) 0.0046(8)
V11 0.0286(10) 0.0175(9) 0.0320(10) 0.0011(7) 0.0021(8) -0.0027(7)
V12 0.0356(11) 0.0267(10) 0.0255(9) -0.0022(8) 0.0086(8) -0.0035(8)
V13 0.0271(9) 0.0144(8) 0.0248(9) -0.0027(7) -0.0028(7) 0.0002(7)
V14 0.0323(10) 0.0156(8) 0.0239(9) 0.0010(7) -0.0011(8) 0.0000(7)
V15 0.0368(11) 0.0187(9) 0.0261(9) -0.0052(7) 0.0065(8) 0.0002(8)
V16 0.0230(9) 0.0247(9) 0.0363(11) 0.0012(8) 0.0007(8) 0.0011(7)
O18 0.028(4) 0.017(3) 0.023(4) -0.001(3) 0.004(3) 0.000(3)
O17 0.030(4) 0.018(3) 0.026(4) -0.004(3) 0.004(3) -0.001(3)
O16 0.028(4) 0.017(3) 0.031(4) -0.001(3) -0.003(3) -0.002(3)
O15 0.036(4) 0.023(4) 0.025(4) -0.003(3) 0.008(3) 0.001(3)
O14 0.030(4) 0.014(3) 0.027(4) 0.004(3) 0.004(3) 0.000(3)
O13 0.038(4) 0.016(4) 0.035(4) -0.003(3) -0.005(3) 0.001(3)
O12 0.029(4) 0.015(3) 0.025(4) -0.002(3) 0.004(3) 0.003(3)
O11 0.021(4) 0.025(4) 0.024(4) -0.001(3) 0.004(3) -0.002(3)
O10 0.047(5) 0.018(4) 0.040(5) -0.009(3) 0.010(4) -0.001(3)
O9 0.045(5) 0.024(4) 0.029(4) -0.010(3) 0.004(4) 0.001(3)
O8 0.030(4) 0.026(4) 0.029(4) -0.007(3) -0.007(3) 0.001(3)
O7 0.024(4) 0.016(3) 0.026(4) 0.000(3) 0.001(3) -0.001(3)
O6 0.027(4) 0.016(3) 0.033(4) -0.001(3) 0.006(3) -0.003(3)
O5 0.029(4) 0.018(4) 0.032(4) -0.004(3) 0.002(3) 0.003(3)
O4 0.024(4) 0.016(3) 0.024(4) -0.002(3) -0.002(3) 0.002(3)
O3 0.037(4) 0.024(4) 0.027(4) 0.000(3) -0.001(3) 0.003(3)
O2 0.027(4) 0.018(4) 0.037(4) -0.002(3) 0.003(3) 0.002(3)
O1 0.041(5) 0.020(4) 0.038(4) 0.003(3) -0.005(4) -0.002(3)
O35 0.030(4) 0.028(4) 0.030(4) -0.002(3) 0.009(3) 0.000(3)
O34 0.033(4) 0.019(4) 0.021(4) -0.003(3) 0.000(3) -0.003(3)
O33 0.044(5) 0.041(5) 0.040(5) -0.004(4) 0.015(4) -0.006(4)
O32 0.022(3) 0.014(3) 0.021(3) -0.002(3) 0.003(3) 0.000(3)
O31 0.033(4) 0.021(4) 0.039(4) 0.000(3) 0.002(3) -0.001(3)
O30 0.028(4) 0.014(3) 0.037(4) -0.005(3) 0.005(3) -0.001(3)
O29 0.031(4) 0.017(4) 0.040(4) -0.002(3) 0.004(3) 0.002(3)
O28 0.027(4) 0.027(4) 0.041(5) -0.006(3) -0.002(3) -0.002(3)
O27 0.031(4) 0.029(4) 0.036(4) -0.004(3) -0.006(3) 0.004(3)
O26 0.031(4) 0.038(5) 0.053(5) 0.001(4) 0.004(4) -0.004(4)
O25 0.027(4) 0.039(5) 0.050(5) 0.001(4) 0.003(4) -0.001(3)
O24 0.032(4) 0.026(4) 0.037(4) 0.007(3) -0.005(3) 0.005(3)
O23 0.026(4) 0.019(3) 0.026(4) -0.002(3) 0.000(3) 0.000(3)
O22 0.046(5) 0.027(4) 0.028(4) 0.005(3) -0.008(4) -0.001(3)
O21 0.044(5) 0.039(5) 0.026(4) -0.004(3) 0.010(4) -0.003(4)
O20 0.032(4) 0.019(4) 0.025(4) 0.004(3) 0.004(3) -0.001(3)
O19 0.055(6) 0.039(5) 0.038(5) 0.000(4) -0.015(4) 0.008(4)
O9W 0.049(5) 0.029(5) 0.064(6) -0.018(4) 0.005(5) -0.010(4)
O8W 0.043(5) 0.027(4) 0.054(5) -0.001(4) 0.012(4) -0.002(4)
O7W 0.070(6) 0.039(5) 0.033(5) 0.010(4) -0.004(4) -0.005(4)
O40 0.035(4) 0.024(4) 0.030(4) -0.002(3) -0.005(3) -0.002(3)
O6W 0.054(6) 0.056(6) 0.047(5) -0.016(5) 0.015(4) -0.003(5)
O39 0.041(5) 0.015(4) 0.050(5) 0.000(3) 0.003(4) 0.007(3)
O5W 0.044(6) 0.059(6) 0.080(7) -0.017(6) -0.008(5) 0.017(5)
O38 0.068(6) 0.041(5) 0.030(4) -0.002(4) -0.011(4) -0.005(4)
O4W 0.047(6) 0.055(6) 0.105(9) -0.021(6) 0.037(6) -0.005(5)
O3W 0.073(5) 0.034(4) 0.046(4) -0.006(4) -0.006(4) -0.001(4)
O2W 0.057(6) 0.023(4) 0.095(8) -0.007(5) 0.021(6) -0.002(4)
O1W 0.054(6) 0.067(7) 0.059(7) 0.028(6) 0.000(5) -0.004(5)
N1 0.044(6) 0.035(6) 0.053(7) -0.007(5) -0.014(5) -0.002(5)
N4 0.072(8) 0.036(6) 0.045(6) 0.006(5) -0.011(6) -0.010(6)
C3 0.033(7) 0.039(7) 0.053(8) -0.001(6) -0.004(6) -0.003(5)
N3 0.053(7) 0.060(8) 0.053(7) 0.012(6) 0.014(6) 0.022(6)
N2 0.073(10) 0.138(15) 0.060(9) 0.057(10) 0.008(8) 0.026(10)
C6 0.062(9) 0.046(8) 0.050(9) 0.003(7) -0.009(7) -0.004(7)
C2 0.073(11) 0.065(10) 0.074(11) -0.033(9) -0.007(9) 0.004(8)
C1 0.058(10) 0.055(9) 0.082(12) -0.008(8) 0.000(8) -0.011(8)
C5 0.052(9) 0.058(10) 0.083(12) 0.000(9) 0.001(8) 0.005(8)
C4 0.077(9) 0.092(9) 0.091(9) 0.007(8) 0.012(8) 0.005(8)
C7 0.078(12) 0.063(10) 0.076(12) 0.014(9) -0.017(9) 0.002(9)
N5 0.052(5) 0.035(4) 0.040(5) 0.002(4) -0.008(4) -0.002(4)
C10 0.16(2) 0.070(12) 0.060(11) 0.012(9) 0.022(12) 0.018(13)
C9 0.073(12) 0.091(14) 0.070(11) 0.013(10) -0.011(10) 0.004(10)
C8 0.112(16) 0.073(12) 0.092(14) 0.009(11) 0.014(12) 0.042(12)
C12 0.112(18) 0.15(2) 0.095(17) 0.023(16) -0.034(14) 0.010(16)
C15 0.180(15) 0.164(15) 0.163(14) 0.012(10) 0.020(10) 0.028(10)
C14 0.160(15) 0.160(14) 0.160(15) -0.012(10) 0.002(9) -0.010(10)
O41 0.073(7) 0.038(6) 0.097(9) 0.008(6) 0.022(6) -0.009(5)
N6 0.053(8) 0.040(7) 0.099(10) 0.000(7) 0.029(7) 0.007(6)
C18 0.049(8) 0.050(9) 0.063(9) -0.001(7) 0.012(7) 0.010(7)
C17 0.092(14) 0.045(10) 0.15(2) 0.021(11) 0.014(14) 0.003(10)
C16 0.112(11) 0.115(11) 0.128(11) 0.004(9) 0.026(9) 0.009(9)

loop_
_atom_type_symbol
_atom_type_description
_atom_type_scat_dispersion_real
_atom_type_scat_dispersion_imag
_atom_type_scat_source
C C 0.0033 0.0016 'International Tables Vol C Tables 4.2.6.8 and 6.1.1.4'
H H 0.0000 0.0000 'International Tables Vol C Tables 4.2.6.8 and 6.1.1.4'
N N 0.0061 0.0033 'International Tables Vol C Tables 4.2.6.8 and 6.1.1.4'
O O 0.0106 0.0060 'International Tables Vol C Tables 4.2.6.8 and 6.1.1.4'
V V 0.3005 0.5294 'International Tables Vol C Tables 4.2.6.8 and 6.1.1.4'
La La -0.2871 2.4523 'International Tables Vol C Tables 4.2.6.8 and 6.1.1.4'
Mn Mn 0.3368 0.7283 'International Tables Vol C Tables 4.2.6.8 and 6.1.1.4'

loop_
_geom_angle_atom_site_label_1
_geom_angle_atom_site_label_2
_geom_angle_atom_site_label_3
_geom_angle
_geom_angle_site_symmetry_1
_geom_angle_site_symmetry_3
O9W La1 O1W 83.0(3) . .
O9W La1 O5W 85.2(3) . .
O1W La1 O5W 137.5(3) . .
O9W La1 O30 73.1(3) . .
O1W La1 O30 70.2(3) . .
O5W La1 O30 142.9(3) . .
O9W La1 O6W 138.9(3) . .
O1W La1 O6W 82.7(4) . .
O5W La1 O6W 80.0(3) . .
O30 La1 O6W 135.5(3) . .
O9W La1 O5 138.0(3) . .
O1W La1 O5 136.7(3) . .
O5W La1 O5 72.5(3) . .
O30 La1 O5 104.1(2) . .
O6W La1 O5 72.3(3) . .
O9W La1 O4W 69.3(3) . .
O1W La1 O4W 68.5(4) . .
O5W La1 O4W 69.1(4) . .
O30 La1 O4W 126.4(3) . .
O6W La1 O4W 69.7(3) . .
O5 La1 O4W 129.5(3) . .
O9W La1 O28 73.0(3) . .
O1W La1 O28 135.7(3) . .
O5W La1 O28 77.6(3) . .
O30 La1 O28 67.4(2) . .
O6W La1 O28 138.5(3) . .
O5 La1 O28 67.8(2) . .
O4W La1 O28 130.9(3) . .
O9W La1 O35 138.0(3) . .
O1W La1 O35 71.2(3) . .
O5W La1 O35 135.8(3) . .
O30 La1 O35 67.3(2) . .
O6W La1 O35 70.8(3) . .
O5 La1 O35 67.5(2) . .
O4W La1 O35 125.8(3) . .
O28 La1 O35 103.2(2) . .
O31 La2 O3W 139.7(3) 8_755 .
O31 La2 O7W 70.9(3) 8_755 .
O3W La2 O7W 137.7(3) . .
O31 La2 O8W 76.8(3) 8_755 .
O3W La2 O8W 79.1(3) . .
O7W La2 O8W 84.5(3) . .
O31 La2 O2W 139.0(3) 8_755 .
O3W La2 O2W 80.0(3) . .
O7W La2 O2W 83.8(3) . .
O8W La2 O2W 133.4(3) . .
O31 La2 O29 104.5(2) 8_755 8_755
O3W La2 O29 73.2(3) . 8_755
O7W La2 O29 137.4(3) . 8_755
O8W La2 O29 137.0(3) . 8_755
O2W La2 O29 73.0(3) . 8_755
O31 La2 O6 127.1(2) 8_755 .
O3W La2 O6 70.2(3) . .
O7W La2 O6 67.6(3) . .
O8W La2 O6 68.2(2) . .
O2W La2 O6 65.7(2) . .
O29 La2 O6 128.2(2) 8_755 .
O31 La2 O1 70.2(2) 8_755 8_755
O3W La2 O1 136.2(3) . 8_755
O7W La2 O1 71.9(3) . 8_755
O8W La2 O1 144.1(3) . 8_755
O2W La2 O1 71.5(3) . 8_755
O29 La2 O1 67.1(2) 8_755 8_755
O6 La2 O1 122.8(2) . 8_755
O31 La2 O13 66.5(2) 8_755 8_755
O3W La2 O13 76.3(3) . 8_755
O7W La2 O13 135.7(3) . 8_755
O8W La2 O13 74.7(2) . 8_755
O2W La2 O13 138.1(3) . 8_755
O29 La2 O13 67.3(2) 8_755 8_755
O6 La2 O13 133.5(2) . 8_755
O1 La2 O13 103.7(2) 8_755 8_755
O34 Mn1 O4 178.5(3) . .
O34 Mn1 O7 90.7(3) . .
O4 Mn1 O7 90.7(3) . .
O34 Mn1 O32 90.3(3) . .
O4 Mn1 O32 90.1(3) . .
O7 Mn1 O32 89.4(3) . .
O34 Mn1 O18 89.4(3) . .
O4 Mn1 O18 89.2(3) . .
O7 Mn1 O18 176.7(3) . .
O32 Mn1 O18 87.3(3) . .
O34 Mn1 O11 89.7(3) . .
O4 Mn1 O11 90.0(3) . .
O7 Mn1 O11 87.5(3) . .
O32 Mn1 O11 176.9(3) . .
O18 Mn1 O11 95.8(3) . .
O34 Mn1 V16 129.6(2) . .
O4 Mn1 V16 49.9(2) . .
O7 Mn1 V16 92.9(2) . .
O32 Mn1 V16 139.9(2) . .
O18 Mn1 V16 89.6(2) . .
O11 Mn1 V16 40.4(2) . .
O34 Mn1 V9 129.4(2) . .
O4 Mn1 V9 49.2(2) . .
O7 Mn1 V9 139.9(2) . .
O32 Mn1 V9 92.3(2) . .
O18 Mn1 V9 40.4(2) . .
O11 Mn1 V9 90.1(2) . .
V16 Mn1 V9 61.57(6) . .
O34 Mn1 V15 49.3(2) . .
O4 Mn1 V15 129.3(2) . .
O7 Mn1 V15 139.9(2) . .
O32 Mn1 V15 93.0(2) . .
O18 Mn1 V15 40.5(2) . .
O11 Mn1 V15 89.3(2) . .
V16 Mn1 V15 109.90(7) . .
V9 Mn1 V15 80.07(6) . .
O34 Mn1 V12 49.6(2) . .
O4 Mn1 V12 129.9(2) . .
O7 Mn1 V12 92.5(2) . .
O32 Mn1 V12 139.9(2) . .
O18 Mn1 V12 90.0(2) . .
O11 Mn1 V12 40.4(2) . .
V16 Mn1 V12 80.01(6) . .
V9 Mn1 V12 110.84(7) . .
V15 Mn1 V12 61.19(6) . .
O34 Mn1 V13 135.0(2) . .
O4 Mn1 V13 46.4(2) . .
O7 Mn1 V13 44.4(2) . .
O32 Mn1 V13 91.0(2) . .
O18 Mn1 V13 135.6(2) . .
O11 Mn1 V13 86.7(2) . .
V16 Mn1 V13 64.34(6) . .
V9 Mn1 V13 95.50(6) . .
V15 Mn1 V13 174.08(7) . .
V12 Mn1 V13 117.49(7) . .
O34 Mn1 V4 134.7(2) . .
O4 Mn1 V4 45.7(2) . .
O7 Mn1 V4 90.5(2) . .
O32 Mn1 V4 44.4(2) . .
O18 Mn1 V4 87.2(2) . .
O11 Mn1 V4 135.6(2) . .
V16 Mn1 V4 95.57(6) . .
V9 Mn1 V4 64.30(5) . .
V15 Mn1 V4 118.38(6) . .
V12 Mn1 V4 174.76(7) . .
V13 Mn1 V4 62.33(5) . .
O35 V4 O3 107.2(4) . .
O35 V4 O12 99.9(3) . .
O3 V4 O12 96.4(3) . .
O35 V4 O14 100.8(3) . .
O3 V4 O14 97.2(3) . .
O12 V4 O14 150.5(3) . .
O35 V4 O32 94.4(3) . .
O3 V4 O32 158.4(3) . .
O12 V4 O32 78.1(3) . .
O14 V4 O32 79.7(3) . .
O35 V4 O4 168.8(3) . .
O3 V4 O4 84.0(3) . .
O12 V4 O4 77.3(3) . .
O14 V4 O4 78.3(3) . .
O32 V4 O4 74.5(2) . .
O35 V4 Mn1 131.9(3) . .
O3 V4 Mn1 120.9(3) . .
O12 V4 Mn1 74.8(2) . .
O14 V4 Mn1 75.8(2) . .
O32 V4 Mn1 37.55(17) . .
O4 V4 Mn1 36.93(17) . .
O35 V4 V10 142.4(3) . .
O3 V4 V10 35.3(2) . .
O12 V4 V10 89.6(2) . .
O14 V4 V10 86.6(2) . .
O32 V4 V10 123.20(18) . .
O4 V4 V10 48.75(17) . .
Mn1 V4 V10 85.66(6) . .
O29 V5 O5 107.2(4) . .
O29 V5 O23 100.4(3) . .
O5 V5 O23 99.7(3) . .
O29 V5 O12 101.1(3) . .
O5 V5 O12 100.0(3) . .
O23 V5 O12 145.0(3) . .
O29 V5 O7 90.7(3) . .
O5 V5 O7 162.1(3) . .
O23 V5 O7 76.5(3) . .
O12 V5 O7 75.9(3) . .
O29 V5 O32 162.8(3) . .
O5 V5 O32 90.0(3) . .
O23 V5 O32 75.9(3) . .
O12 V5 O32 75.4(3) . .
O7 V5 O32 72.1(2) . .
O29 V5 Mn1 126.6(3) . .
O5 V5 Mn1 126.3(2) . .
O23 V5 Mn1 72.6(2) . .
O12 V5 Mn1 72.3(2) . .
O7 V5 Mn1 35.88(16) . .
O32 V5 Mn1 36.26(16) . .
O6 V6 O30 104.7(3) . .
O6 V6 O17 101.7(3) . .
O30 V6 O17 100.5(3) . .
O6 V6 O14 101.2(3) . .
O30 V6 O14 101.2(3) . .
O17 V6 O14 143.0(3) . .
O6 V6 O18 97.0(3) . .
O30 V6 O18 158.3(3) . .
O17 V6 O18 74.5(3) . .
O14 V6 O18 74.3(3) . .
O6 V6 O32 167.0(3) . .
O30 V6 O32 88.3(3) . .
O17 V6 O32 76.0(3) . .
O14 V6 O32 75.1(3) . .
O18 V6 O32 70.1(2) . .
O6 V6 V9 86.7(3) . .
O30 V6 V9 139.8(3) . .
O17 V6 V9 115.0(2) . .
O14 V6 V9 38.6(2) . .
O18 V6 V9 40.55(18) . .
O32 V6 V9 82.85(17) . .
O6 V6 V15 87.3(3) . .
O30 V6 V15 139.2(3) . .
O17 V6 V15 38.8(2) . .
O14 V6 V15 114.7(2) . .
O18 V6 V15 40.46(18) . .
O32 V6 V15 83.20(16) . .
V9 V6 V15 78.51(6) . .
O28 V7 O40 107.0(4) . .
O28 V7 O17 102.1(3) . .
O40 V7 O17 97.2(3) . .
O28 V7 O23 98.2(3) . .
O40 V7 O23 96.8(3) . .
O17 V7 O23 150.7(3) . .
O28 V7 O32 94.2(3) . .
O40 V7 O32 158.6(3) . .
O17 V7 O32 80.2(3) . .
O23 V7 O32 77.4(3) . .
O28 V7 O34 168.2(3) . .
O40 V7 O34 84.5(3) . .
O17 V7 O34 78.8(3) . .
O23 V7 O34 77.1(3) . .
O32 V7 O34 74.2(2) . .
O28 V7 Mn1 131.7(3) . .
O40 V7 Mn1 121.2(3) . .
O17 V7 Mn1 76.1(2) . .
O23 V7 Mn1 74.6(2) . .
O32 V7 Mn1 37.52(17) . .
O34 V7 Mn1 36.73(18) . .
O28 V7 V8 142.4(3) . .
O40 V7 V8 35.5(3) . .
O17 V7 V8 86.4(2) . .
O23 V7 V8 90.3(2) . .
O32 V7 V8 123.32(18) . .
O34 V7 V8 49.11(18) . .
Mn1 V7 V8 85.80(6) . .
O38 V8 O9 104.5(4) . .
O38 V8 O21 104.7(4) . .
O9 V8 O21 92.4(4) . .
O38 V8 O40 101.3(4) . .
O9 V8 O40 87.6(3) . .
O21 V8 O40 153.1(3) . .
O38 V8 O22 101.9(4) . .
O9 V8 O22 152.9(3) . .
O21 V8 O22 86.7(3) . .
O40 V8 O22 81.3(3) . .
O38 V8 O34 174.8(4) . .
O9 V8 O34 78.7(3) . .
O21 V8 O34 79.0(3) . .
O40 V8 O34 74.6(3) . .
O22 V8 O34 74.6(3) . .
O38 V8 V15 135.6(3) . .
O9 V8 V15 31.2(2) . .
O21 V8 V15 82.4(3) . .
O40 V8 V15 83.8(2) . .
O22 V8 V15 122.4(2) . .
O34 V8 V15 47.81(17) . .
O38 V8 V12 135.7(4) . .
O9 V8 V12 82.3(3) . .
O21 V8 V12 31.1(2) . .
O40 V8 V12 122.8(2) . .
O22 V8 V12 83.2(2) . .
O34 V8 V12 48.24(17) . .
V15 V8 V12 60.10(6) . .
O38 V8 V7 130.9(4) . .
O9 V8 V7 80.2(2) . .
O21 V8 V7 124.0(2) . .
O40 V8 V7 29.6(2) . .
O22 V8 V7 77.9(2) . .
O34 V8 V7 45.07(17) . .
V15 V8 V7 63.17(6) . .
V12 V8 V7 93.27(7) . .
O39 V9 O24 103.8(4) . .
O39 V9 O2 102.9(4) . .
O24 V9 O2 92.9(3) . .
O39 V9 O14 103.0(4) . .
O24 V9 O14 89.8(3) . .
O2 V9 O14 152.4(3) . .
O39 V9 O18 101.0(4) . .
O24 V9 O18 154.0(3) . .
O2 V9 O18 88.9(3) . .
O14 V9 O18 77.2(3) . .
O39 V9 O4 175.9(4) . .
O24 V9 O4 79.7(3) . .
O2 V9 O4 78.8(3) . .
O14 V9 O4 74.7(3) . .
O18 V9 O4 75.3(2) . .
O39 V9 Mn1 138.9(3) . .
O24 V9 Mn1 117.2(2) . .
O2 V9 Mn1 78.9(2) . .
O14 V9 Mn1 75.54(19) . .
O18 V9 Mn1 37.99(19) . .
O4 V9 Mn1 37.53(16) . .
O39 V9 V6 90.1(3) . .
O24 V9 V6 126.6(3) . .
O2 V9 V6 134.3(2) . .
O14 V9 V6 36.9(2) . .
O18 V9 V6 45.47(19) . .
O4 V9 V6 86.12(17) . .
Mn1 V9 V6 63.83(5) . .
O39 V9 V16 134.0(3) . .
O24 V9 V16 82.6(2) . .
O2 V9 V16 31.2(2) . .
O14 V9 V16 122.7(2) . .
O18 V9 V16 85.7(2) . .
O4 V9 V16 48.02(17) . .
Mn1 V9 V16 59.03(5) . .
V6 V9 V16 122.85(7) . .
O19 V10 O27 103.7(4) . .
O19 V10 O24 103.8(4) . .
O27 V10 O24 90.9(3) . .
O19 V10 O8 101.9(4) . .
O27 V10 O8 87.7(3) . .
O24 V10 O8 153.9(3) . .
O19 V10 O3 102.0(4) . .
O27 V10 O3 153.8(3) . .
O24 V10 O3 87.5(3) . .
O8 V10 O3 82.6(3) . .
O19 V10 O4 176.4(4) . .
O27 V10 O4 78.9(3) . .
O24 V10 O4 78.6(3) . .
O8 V10 O4 75.6(3) . .
O3 V10 O4 75.2(3) . .
O19 V10 V4 132.0(3) . .
O27 V10 V4 124.1(2) . .
O24 V10 V4 80.5(2) . .
O8 V10 V4 78.9(2) . .
O3 V10 V4 30.0(2) . .
O4 V10 V4 45.30(17) . .
O19 V10 V13 131.8(3) . .
O27 V10 V13 80.5(2) . .
O24 V10 V13 124.3(2) . .
O8 V10 V13 29.9(2) . .
O3 V10 V13 78.9(2) . .
O4 V10 V13 45.77(16) . .
V4 V10 V13 61.42(5) . .
O26 V11 O31 105.7(4) . .
O26 V11 O20 102.4(4) . .
O31 V11 O20 102.1(3) . .
O26 V11 O16 102.6(4) . .
O31 V11 O16 99.3(3) . .
O20 V11 O16 141.0(3) . .
O26 V11 O11 98.2(4) . .
O31 V11 O11 156.0(3) . .
O20 V11 O11 73.5(3) . .
O16 V11 O11 73.7(3) . .
O26 V11 O7 167.0(3) . .
O31 V11 O7 87.3(3) . .
O20 V11 O7 74.5(3) . .
O16 V11 O7 74.5(3) . .
O11 V11 O7 68.8(2) . .
O26 V11 V16 88.1(3) . .
O31 V11 V16 137.9(3) . .
O20 V11 V16 113.7(2) . .
O16 V11 V16 38.6(2) . .
O11 V11 V16 40.20(18) . .
O7 V11 V16 81.88(17) . .
O26 V11 V12 87.8(3) . .
O31 V11 V12 140.2(3) . .
O20 V11 V12 38.1(2) . .
O16 V11 V12 114.3(2) . .
O11 V11 V12 40.62(18) . .
O7 V11 V12 82.12(17) . .
V16 V11 V12 78.34(6) . .
O33 V12 O21 103.9(4) . .
O33 V12 O15 102.9(4) . .
O21 V12 O15 93.4(4) . .
O33 V12 O20 102.9(4) . .
O21 V12 O20 89.8(3) . .
O15 V12 O20 152.4(3) . .
O33 V12 O11 101.0(4) . .
O21 V12 O11 153.9(3) . .
O15 V12 O11 88.5(3) . .
O20 V12 O11 77.1(3) . .
O33 V12 O34 175.5(4) . .
O21 V12 O34 80.2(3) . .
O15 V12 O34 78.5(3) . .
O20 V12 O34 75.1(3) . .
O11 V12 O34 74.7(3) . .
O33 V12 Mn1 138.6(3) . .
O21 V12 Mn1 117.3(2) . .
O15 V12 Mn1 78.7(2) . .
O20 V12 Mn1 75.5(2) . .
O11 V12 Mn1 37.76(19) . .
O34 V12 Mn1 37.16(17) . .
O33 V12 V8 135.4(3) . .
O21 V12 V8 31.7(2) . .
O15 V12 V8 82.8(2) . .
O20 V12 V8 85.8(2) . .
O11 V12 V8 123.5(2) . .
O34 V12 V8 48.82(17) . .
Mn1 V12 V8 85.94(6) . .
O33 V12 V11 89.4(3) . .
O21 V12 V11 126.7(3) . .
O15 V12 V11 134.1(2) . .
O20 V12 V11 37.0(2) . .
O11 V12 V11 45.6(2) . .
O34 V12 V11 86.65(17) . .
Mn1 V12 V11 64.20(5) . .
V8 V12 V11 118.43(8) . .
O13 V13 O8 107.1(4) . .
O13 V13 O16 101.4(3) . .
O8 V13 O16 96.3(3) . .
O13 V13 O12 100.2(3) . .
O8 V13 O12 95.9(3) . .
O16 V13 O12 150.7(3) . .
O13 V13 O7 95.3(3) . .
O8 V13 O7 157.5(3) . .
O16 V13 O7 81.1(3) . .
O12 V13 O7 77.5(3) . .
O13 V13 O4 169.4(3) . .
O8 V13 O4 83.3(3) . .
O16 V13 O4 78.9(3) . .
O12 V13 O4 76.2(3) . .
O7 V13 O4 74.2(2) . .
O13 V13 Mn1 132.5(3) . .
O8 V13 Mn1 120.3(2) . .
O16 V13 Mn1 76.3(2) . .
O12 V13 Mn1 74.5(2) . .
O7 V13 Mn1 37.26(17) . .
O4 V13 Mn1 37.02(17) . .
O13 V13 V10 141.9(3) . .
O8 V13 V10 34.9(2) . .
O16 V13 V10 86.1(2) . .
O12 V13 V10 88.9(2) . .
O7 V13 V10 122.82(18) . .
O4 V13 V10 48.60(17) . .
Mn1 V13 V10 85.57(6) . .
O1 V14 O22 106.8(4) . .
O1 V14 O20 102.2(4) . .
O22 V14 O20 98.3(4) . .
O1 V14 O23 98.3(3) . .
O22 V14 O23 95.6(3) . .
O20 V14 O23 150.6(3) . .
O1 V14 O7 94.8(3) . .
O22 V14 O7 158.0(3) . .
O20 V14 O7 80.6(3) . .
O23 V14 O7 76.9(3) . .
O1 V14 O34 168.3(3) . .
O22 V14 O34 84.2(3) . .
O20 V14 O34 79.5(3) . .
O23 V14 O34 76.3(3) . .
O7 V14 O34 74.0(2) . .
O1 V14 Mn1 132.0(3) . .
O22 V14 Mn1 120.9(3) . .
O20 V14 Mn1 76.3(2) . .
O23 V14 Mn1 74.3(2) . .
O7 V14 Mn1 37.22(17) . .
O34 V14 Mn1 36.78(18) . .
O10 V15 O9 104.8(4) . .
O10 V15 O15 102.8(4) . .
O9 V15 O15 93.0(3) . .
O10 V15 O17 102.9(3) . .
O9 V15 O17 89.2(3) . .
O15 V15 O17 152.7(3) . .
O10 V15 O18 100.3(4) . .
O9 V15 O18 153.5(3) . .
O15 V15 O18 89.7(3) . .
O17 V15 O18 76.8(3) . .
O10 V15 O34 174.9(3) . .
O9 V15 O34 79.7(3) . .
O15 V15 O34 79.2(3) . .
O17 V15 O34 74.5(3) . .
O18 V15 O34 74.9(3) . .
O10 V15 Mn1 138.0(3) . .
O9 V15 Mn1 117.0(2) . .
O15 V15 Mn1 79.2(2) . .
O17 V15 Mn1 75.55(19) . .
O18 V15 Mn1 37.91(19) . .
O34 V15 Mn1 37.36(17) . .
O10 V15 V8 135.7(3) . .
O9 V15 V8 31.0(2) . .
O15 V15 V8 83.0(2) . .
O17 V15 V8 85.0(2) . .
O18 V15 V8 123.8(2) . .
O34 V15 V8 48.96(17) . .
Mn1 V15 V8 86.27(6) . .
O10 V15 V6 90.0(3) . .
O9 V15 V6 125.7(3) . .
O15 V15 V6 134.8(2) . .
O17 V15 V6 36.5(2) . .
O18 V15 V6 45.11(19) . .
O34 V15 V6 85.38(18) . .
Mn1 V15 V6 63.56(5) . .
V8 V15 V6 117.12(7) . .
O25 V16 O2 103.8(4) . .
O25 V16 O27 102.9(4) . .
O2 V16 O27 91.9(3) . .
O25 V16 O16 102.3(4) . .
O2 V16 O16 153.0(3) . .
O27 V16 O16 89.1(3) . .
O25 V16 O11 102.1(4) . .
O2 V16 O11 89.9(3) . .
O27 V16 O11 153.7(3) . .
O16 V16 O11 77.8(3) . .
O25 V16 O4 177.0(4) . .
O2 V16 O4 78.5(3) . .
O27 V16 O4 78.9(3) . .
O16 V16 O4 75.2(3) . .
O11 V16 O4 75.8(3) . .
O25 V16 Mn1 140.3(3) . .
O2 V16 Mn1 79.3(2) . .
O27 V16 Mn1 116.6(2) . .
O16 V16 Mn1 76.2(2) . .
O11 V16 Mn1 38.31(19) . .
O4 V16 Mn1 37.73(16) . .
O25 V16 V11 89.7(3) . .
O2 V16 V11 135.7(2) . .
O27 V16 V11 126.4(2) . .
O16 V16 V11 37.4(2) . .
O11 V16 V11 45.8(2) . .
O4 V16 V11 87.22(17) . .
Mn1 V16 V11 64.73(5) . .
O25 V16 V9 134.8(3) . .
O2 V16 V9 31.3(2) . .
O27 V16 V9 81.4(2) . .
O16 V16 V9 122.8(2) . .
O11 V16 V9 86.7(2) . .
O4 V16 V9 47.60(16) . .
Mn1 V16 V9 59.39(5) . .
V11 V16 V9 124.12(7) . .
Mn1 O18 V9 101.6(3) . .
Mn1 O18 V15 101.6(3) . .
V9 O18 V15 152.6(4) . .
Mn1 O18 V6 103.6(3) . .
V9 O18 V6 94.0(3) . .
V15 O18 V6 94.4(3) . .
V6 O17 V7 109.1(3) . .
V6 O17 V15 104.7(3) . .
V7 O17 V15 111.8(3) . .
V13 O16 V11 109.2(3) . .
V13 O16 V16 112.7(3) . .
V11 O16 V16 104.1(3) . .
V15 O15 V12 117.4(4) . .
V6 O14 V4 109.6(3) . .
V6 O14 V9 104.5(3) . .
V4 O14 V9 112.2(3) . .
V13 O13 La2 130.7(4) . 8_765
V4 O12 V5 108.9(3) . .
V4 O12 V13 110.4(3) . .
V5 O12 V13 107.8(3) . .
Mn1 O11 V16 101.3(3) . .
Mn1 O11 V12 101.8(3) . .
V16 O11 V12 152.8(4) . .
Mn1 O11 V11 104.5(3) . .
V16 O11 V11 94.0(3) . .
V12 O11 V11 93.8(3) . .
V8 O9 V15 117.8(4) . .
V13 O8 V10 115.2(4) . .
Mn1 O7 V13 98.4(3) . .
Mn1 O7 V14 97.9(3) . .
V13 O7 V14 163.1(3) . .
Mn1 O7 V5 99.8(3) . .
V13 O7 V5 91.0(3) . .
V14 O7 V5 90.9(3) . .
Mn1 O7 V11 99.2(3) . .
V13 O7 V11 86.4(2) . .
V14 O7 V11 86.4(2) . .
V5 O7 V11 161.0(3) . .
V6 O6 La2 156.0(4) . .
V5 O5 La1 136.9(4) . .
Mn1 O4 V4 97.4(3) . .
Mn1 O4 V13 96.6(3) . .
V4 O4 V13 91.1(2) . .
Mn1 O4 V9 93.3(3) . .
V4 O4 V9 92.0(2) . .
V13 O4 V9 169.2(3) . .
Mn1 O4 V16 92.3(3) . .
V4 O4 V16 169.8(3) . .
V13 O4 V16 90.8(2) . .
V9 O4 V16 84.4(2) . .
Mn1 O4 V10 175.9(4) . .
V4 O4 V10 85.9(2) . .
V13 O4 V10 85.6(2) . .
V9 O4 V10 84.3(2) . .
V16 O4 V10 84.2(2) . .
V4 O3 V10 114.7(4) . .
V16 O2 V9 117.5(4) . .
V14 O1 La2 131.6(4) . 8_765
V4 O35 La1 131.6(4) . .
Mn1 O34 V7 97.8(3) . .
Mn1 O34 V14 97.4(3) . .
V7 O34 V14 91.8(3) . .
Mn1 O34 V15 93.3(3) . .
V7 O34 V15 92.0(2) . .
V14 O34 V15 168.0(3) . .
Mn1 O34 V12 93.2(3) . .
V7 O34 V12 168.4(3) . .
V14 O34 V12 90.1(2) . .
V15 O34 V12 83.9(2) . .
Mn1 O34 V8 175.1(4) . .
V7 O34 V8 85.8(2) . .
V14 O34 V8 85.7(2) . .
V15 O34 V8 83.2(2) . .
V12 O34 V8 82.9(2) . .
Mn1 O32 V4 98.1(3) . .
Mn1 O32 V7 97.6(3) . .
V4 O32 V7 164.0(3) . .
Mn1 O32 V5 98.7(3) . .
V4 O32 V5 90.4(2) . .
V7 O32 V5 90.4(2) . .
Mn1 O32 V6 99.0(3) . .
V4 O32 V6 87.7(2) . .
V7 O32 V6 86.7(2) . .
V5 O32 V6 162.3(3) . .
V11 O31 La2 140.7(4) . 8_765
V6 O30 La1 138.5(4) . .
V5 O29 La2 135.7(4) . 8_765
V7 O28 La1 132.1(4) . .
V10 O27 V16 117.7(4) . .
V9 O24 V10 117.0(4) . .
V5 O23 V7 109.4(3) . .
V5 O23 V14 108.2(3) . .
V7 O23 V14 109.2(3) . .
V14 O22 V8 115.1(4) . .
V12 O21 V8 117.2(4) . .
V14 O20 V11 110.2(3) . .
V14 O20 V12 112.1(3) . .
V11 O20 V12 104.9(3) . .
C3 O9W La1 136.7(8) . .
C6 O7W La2 131.7(10) . .
V7 O40 V8 114.9(4) . .
C5 O5W La1 123.7(10) . .
C11 O3W La2 131.5(11) . .
C4 O1W La1 135.7(16) . .
C3 N1 C1 120.3(12) . .
C3 N1 C2 120.1(12) . .
C1 N1 C2 119.3(12) . .
C6 N4 C7 121.8(13) . .
C6 N4 C10 121.5(14) . .
C7 N4 C10 116.0(13) . .
O9W C3 N1 124.9(12) . .
C5 N3 C8 121.1(16) . .
C5 N3 C9 120.4(14) . .
C8 N3 C9 118.4(14) . .
C14 N2 C12 117(2) . .
C14 N2 C4 129(2) . .
C12 N2 C4 114(2) . .
O7W C6 N4 124.8(15) . .
O5W C5 N3 127.5(16) . .
O1W C4 N2 129(2) . .
C11 N5 C13 133.0(19) . .
C11 N5 C15 102.3(17) . .
C13 N5 C15 125(2) . .
C18 N6 C16 122.2(15) . .
C18 N6 C17 122.7(13) . .
C16 N6 C17 115.1(15) . .
O41 C18 N6 125.7(14) . .
O3W C11 N5 122.0(16) . .

loop_
_geom_bond_atom_site_label_1
_geom_bond_atom_site_label_2
_geom_bond_distance
_geom_bond_site_symmetry_2
La1 O9W 2.496(8) .
La1 O1W 2.509(10) .
La1 O5W 2.536(9) .
La1 O30 2.535(7) .
La1 O6W 2.551(8) .
La1 O5 2.555(7) .
La1 O4W 2.585(9) .
La1 O28 2.615(8) .
La1 O35 2.648(7) .
La2 O31 2.453(7) 8_755
La2 O3W 2.468(9) .
La2 O7W 2.527(8) .
La2 O8W 2.552(8) .
La2 O2W 2.568(9) .
La2 O29 2.590(7) 8_755
La2 O6 2.598(7) .
La2 O1 2.614(7) 8_755
La2 O13 2.656(7) 8_755
Mn1 O34 1.859(7) .
Mn1 O4 1.862(7) .
Mn1 O7 1.880(6) .
Mn1 O32 1.892(6) .
Mn1 O18 1.918(7) .
Mn1 O11 1.922(7) .
Mn1 V16 3.040(2) .
Mn1 V9 3.052(2) .
Mn1 V15 3.058(2) .
Mn1 V12 3.072(2) .
Mn1 V13 3.073(2) .
Mn1 V4 3.073(2) .
V4 O35 1.624(7) .
V4 O3 1.712(7) .
V4 O12 1.922(7) .
V4 O14 1.931(7) .
V4 O32 2.172(7) .
V4 O4 2.217(7) .
V4 V10 3.111(3) .
V5 O29 1.649(7) .
V5 O5 1.651(7) .
V5 O23 1.931(7) .
V5 O12 1.944(7) .
V5 O7 2.242(7) .
V5 O32 2.263(6) .
V6 O6 1.627(7) .
V6 O30 1.659(7) .
V6 O17 1.917(7) .
V6 O14 1.920(7) .
V6 O18 2.213(7) .
V6 O32 2.364(6) .
V6 V9 3.097(2) .
V6 V15 3.114(2) .
V7 O28 1.626(8) .
V7 O40 1.701(7) .
V7 O17 1.925(7) .
V7 O23 1.944(7) .
V7 O32 2.192(7) .
V7 O34 2.214(7) .
V7 V8 3.119(3) .
V8 O38 1.586(8) .
V8 O9 1.814(8) .
V8 O21 1.842(8) .
V8 O40 1.996(8) .
V8 O22 2.001(8) .
V8 O34 2.365(7) .
V8 V15 3.113(3) .
V8 V12 3.118(3) .
V9 O39 1.589(7) .
V9 O24 1.826(8) .
V9 O2 1.827(7) .
V9 O14 1.997(7) .
V9 O18 2.018(7) .
V9 O4 2.314(6) .
V9 V16 3.118(3) .
V10 O19 1.594(8) .
V10 O27 1.822(8) .
V10 O24 1.840(8) .
V10 O8 1.969(7) .
V10 O3 1.979(8) .
V10 O4 2.345(7) .
V10 V13 3.117(2) .
V11 O26 1.613(8) .
V11 O31 1.666(7) .
V11 O20 1.942(7) .
V11 O16 1.943(7) .
V11 O11 2.232(7) .
V11 O7 2.415(7) .
V11 V16 3.104(3) .
V11 V12 3.118(3) .
V12 O33 1.588(8) .
V12 O21 1.810(8) .
V12 O15 1.830(7) .
V12 O20 1.991(7) .
V12 O11 2.034(7) .
V12 O34 2.343(7) .
V13 O13 1.621(7) .
V13 O8 1.718(7) .
V13 O16 1.914(7) .
V13 O12 1.951(7) .
V13 O7 2.172(7) .
V13 O4 2.240(6) .
V14 O1 1.621(7) .
V14 O22 1.698(7) .
V14 O20 1.910(7) .
V14 O23 1.969(7) .
V14 O7 2.193(7) .
V14 O34 2.227(7) .
V15 O10 1.595(7) .
V15 O9 1.821(8) .
V15 O15 1.822(7) .
V15 O17 2.017(7) .
V15 O18 2.027(7) .
V15 O34 2.323(7) .
V16 O25 1.589(8) .
V16 O2 1.821(7) .
V16 O27 1.841(8) .
V16 O16 1.995(7) .
V16 O11 2.008(7) .
V16 O4 2.329(7) .
O13 La2 2.656(7) 8_765
O1 La2 2.614(7) 8_765
O31 La2 2.453(7) 8_765
O29 La2 2.590(7) 8_765
O9W C3 1.242(14) .
O7W C6 1.207(16) .
O5W C5 1.213(18) .
O3W C11 1.218(18) .
O1W C4 1.04(2) .
N1 C3 1.318(15) .
N1 C1 1.438(18) .
N1 C2 1.465(17) .
N4 C6 1.343(17) .
N4 C7 1.45(2) .
N4 C10 1.46(2) .
N3 C5 1.310(18) .
N3 C8 1.46(2) .
N3 C9 1.47(2) .
N2 C14 1.37(3) .
N2 C12 1.43(3) .
N2 C4 1.45(2) .
N5 C11 1.353(19) .
N5 C13 1.38(3) .
N5 C15 1.44(3) .
O41 C18 1.232(17) .
N6 C18 1.303(18) .
N6 C16 1.42(2) .
N6 C17 1.461(19) .
